data_4506731
loop_
_publ_author_name
'Lee, Tu'
'Chen, Hsin Rong'
'Lin, Hong Yu'
'Lee, Hung Lin'

_publ_section_title
;
 Continuous Co-Crystallization As a Separation Technology: The Study of
 1:2 Co-Crystals of Phenazine--Vanillin
;
_journal_issue 12
_journal_name_full 'Crystal Growth &amp; Design'
_journal_page_first 5897
_journal_paper_doi 10.1021/cg300763t
_journal_volume 12
_journal_year 2012
_chemical_formula_sum 'C8 H8 O3'
_chemical_formula_weight 152.14
_chemical_name_systematic
; 
 ? 
;
_space_group_IT_number 4
_symmetry_cell_setting monoclinic
_symmetry_space_group_name_Hall 'P 2yb'
_symmetry_space_group_name_H-M 'P 1 21 1'
_atom_sites_solution_hydrogens geom
_atom_sites_solution_primary direct
_atom_sites_solution_secondary difmap
_audit_creation_method SHELXL-97
_cell_angle_alpha 90.00
_cell_angle_beta 115.486(2)
_cell_angle_gamma 90.00
_cell_formula_units_Z 8
_cell_length_a 14.0508(7)
_cell_length_b 7.8639(4)
_cell_length_c 15.0117(9)
_cell_measurement_reflns_used 774
_cell_measurement_temperature 296(2)
_cell_measurement_theta_max 20.0340
_cell_measurement_theta_min 2.6885
_cell_volume 1497.30(14)
_computing_cell_refinement 'APEX2 v2010.1-2 (Bruker AXS)'
_computing_data_collection 'APEX2 (Bruker AXS, 2010)'
_computing_data_reduction 'SAINT V7.34A (Bruker AXS, 2006)'
_computing_molecular_graphics 'SHELXTL (Sheldrick, 2008)'
_computing_publication_material SHELXTL
_computing_structure_refinement 'SHELXL-97 (Sheldrick, 2008)'
_computing_structure_solution 'SHELXS-97 (Sheldrick, 2008)'
_diffrn_ambient_temperature 296(2)
_diffrn_detector_area_resol_mean 8.3333
_diffrn_measured_fraction_theta_full 0.996
_diffrn_measured_fraction_theta_max 0.996
_diffrn_measurement_device_type 'Bruker APEX-II CCD'
_diffrn_measurement_method '\f and \w scans'
_diffrn_radiation_monochromator graphite
_diffrn_radiation_source 'fine-focus sealed tube'
_diffrn_radiation_type MoK\a
_diffrn_radiation_wavelength 0.71073
_diffrn_reflns_av_R_equivalents 0.0338
_diffrn_reflns_av_sigmaI/netI 0.0447
_diffrn_reflns_limit_h_max 17
_diffrn_reflns_limit_h_min -17
_diffrn_reflns_limit_k_max 9
_diffrn_reflns_limit_k_min -7
_diffrn_reflns_limit_l_max 17
_diffrn_reflns_limit_l_min -18
_diffrn_reflns_number 12081
_diffrn_reflns_theta_full 26.38
_diffrn_reflns_theta_max 26.38
_diffrn_reflns_theta_min 1.50
_exptl_absorpt_coefficient_mu 0.104
_exptl_absorpt_correction_T_max 0.9486
_exptl_absorpt_correction_T_min 0.8681
_exptl_absorpt_correction_type multi-scan
_exptl_absorpt_process_details 'SADABS V2008/1 (Bruker AXS)'
_exptl_crystal_colour Colorless
_exptl_crystal_density_diffrn 1.350
_exptl_crystal_density_meas ?
_exptl_crystal_density_method 'not measured'
_exptl_crystal_description Lamellar
_exptl_crystal_F_000 640
_exptl_crystal_size_max 0.20
_exptl_crystal_size_mid 0.15
_exptl_crystal_size_min 0.03
_refine_diff_density_max 0.175
_refine_diff_density_min -0.185
_refine_diff_density_rms 0.045
_refine_ls_abs_structure_details 'Flack H D (1983), Acta Cryst. A39, 876-881'
_refine_ls_abs_structure_Flack -1.4(13)
_refine_ls_extinction_method none
_refine_ls_goodness_of_fit_ref 1.122
_refine_ls_hydrogen_treatment constr
_refine_ls_matrix_type full
_refine_ls_number_parameters 405
_refine_ls_number_reflns 4971
_refine_ls_number_restraints 1
_refine_ls_restrained_S_all 1.121
_refine_ls_R_factor_all 0.0769
_refine_ls_R_factor_gt 0.0482
_refine_ls_shift/su_max 0.000
_refine_ls_shift/su_mean 0.000
_refine_ls_structure_factor_coef Fsqd
_refine_ls_weighting_details 'calc w=1/[\s^2^(Fo^2^)+(0.0840P)^2^+0.0000P] where P=(Fo^2^+2Fc^2^)/3'
_refine_ls_weighting_scheme calc
_refine_ls_wR_factor_gt 0.1327
_refine_ls_wR_factor_ref 0.1568
_reflns_number_gt 3463
_reflns_number_total 4971
_reflns_threshold_expression >2sigma(I)
_cod_data_source_file cg300763t_si_004.cif
_cod_data_source_block 100925_0m
_cod_depositor_comments
;
The following automatic conversions were performed:

'_exptl_crystal_density_meas' value 'not measured' was changed to '?'
- the value is perceived as not measured.

Automatic conversion script
Id: cif_fix_values 3008 2015-01-20 13:52:24Z robertas 
;
_cod_database_code 4506731

loop_
_symmetry_equiv_pos_as_xyz
'x, y, z'
'-x, y+1/2, -z'

loop_
_atom_site_label
_atom_site_type_symbol
_atom_site_fract_x
_atom_site_fract_y
_atom_site_fract_z
_atom_site_U_iso_or_equiv
_atom_site_adp_type
_atom_site_occupancy
_atom_site_symmetry_multiplicity
_atom_site_calc_flag
_atom_site_refinement_flags
O1 O 0.5849(2) 0.4141(4) 0.3377(2) 0.0710(8) Uani 1 1 d .
O2 O 0.1226(2) 0.7198(5) 0.1106(2) 0.0800(9) Uani 1 1 d .
H2 H 0.1150 0.7728 0.1542 0.120 Uiso 1 1 calc R
O3 O 0.23550(19) 0.7014(4) 0.30483(18) 0.0648(8) Uani 1 1 d .
O4 O 0.70020(17) 0.2127(3) 0.22498(17) 0.0523(7) Uani 1 1 d .
O5 O 1.0072(2) -0.1178(4) 0.1896(3) 0.0743(9) Uani 1 1 d .
O6 O 0.78522(19) 0.2931(4) 0.41646(19) 0.0631(7) Uani 1 1 d .
H6 H 0.7227 0.2910 0.3773 0.095 Uiso 1 1 calc R
O7 O 0.2076(2) 0.2842(4) 0.39177(18) 0.0664(8) Uani 1 1 d .
H7 H 0.1614 0.3387 0.3478 0.100 Uiso 1 1 calc R
O8 O 0.4549(2) -0.0579(4) 0.1679(2) 0.0702(8) Uani 1 1 d .
O9 O 0.13780(18) 0.2471(4) 0.19584(18) 0.0600(7) Uani 1 1 d .
O10 O 0.68231(17) 0.7693(3) 0.27714(16) 0.0534(7) Uani 1 1 d .
O11 O 1.0266(2) 0.4663(4) 0.3079(2) 0.0707(8) Uani 1 1 d .
O12 O 0.55824(18) 0.7523(4) 0.08299(17) 0.0604(7) Uani 1 1 d .
H12 H 0.5527 0.8130 0.1249 0.091 Uiso 1 1 calc R
C1 C 0.5232(3) 0.4337(5) 0.2519(3) 0.0604(10) Uani 1 1 d .
H1 H 0.5446 0.3983 0.2042 0.073 Uiso 1 1 calc R
C2 C 0.4179(3) 0.5088(5) 0.2174(3) 0.0496(9) Uani 1 1 d .
C3 C 0.3806(3) 0.5684(5) 0.2836(3) 0.0489(9) Uani 1 1 d .
H3 H 0.4224 0.5603 0.3512 0.059 Uiso 1 1 calc R
C4 C 0.2818(3) 0.6394(5) 0.2490(3) 0.0477(9) Uani 1 1 d .
C5 C 0.2197(3) 0.6506(5) 0.1475(3) 0.0553(10) Uani 1 1 d .
C6 C 0.2931(3) 0.6880(6) 0.4103(3) 0.0716(12) Uani 1 1 d .
H6A H 0.3055 0.5703 0.4287 0.107 Uiso 1 1 calc R
H6B H 0.2529 0.7388 0.4413 0.107 Uiso 1 1 calc R
H6C H 0.3593 0.7460 0.4313 0.107 Uiso 1 1 calc R
C7 C 0.2575(3) 0.5923(6) 0.0831(3) 0.0670(12) Uani 1 1 d .
H7A H 0.2162 0.6015 0.0155 0.080 Uiso 1 1 calc R
C8 C 0.3565(3) 0.5200(5) 0.1174(3) 0.0610(11) Uani 1 1 d .
H8 H 0.3815 0.4791 0.0733 0.073 Uiso 1 1 calc R
C9 C 0.6530(3) 0.1729(6) 0.1224(3) 0.0575(10) Uani 1 1 d .
H9A H 0.6910 0.2290 0.0909 0.086 Uiso 1 1 calc R
H9B H 0.5811 0.2107 0.0933 0.086 Uiso 1 1 calc R
H9C H 0.6552 0.0522 0.1139 0.086 Uiso 1 1 calc R
C10 C 0.8010(2) 0.1605(4) 0.2792(2) 0.0416(8) Uani 1 1 d .
C11 C 0.8619(2) 0.0708(5) 0.2446(3) 0.0453(8) Uani 1 1 d .
H11 H 0.8353 0.0430 0.1780 0.054 Uiso 1 1 calc R
C12 C 0.9639(3) 0.0212(5) 0.3092(3) 0.0501(9) Uani 1 1 d .
C13 C 1.0311(3) -0.0752(5) 0.2724(4) 0.0647(12) Uani 1 1 d .
H13 H 1.0982 -0.1050 0.3188 0.078 Uiso 1 1 calc R
C14 C 0.8417(2) 0.2019(5) 0.3798(3) 0.0469(8) Uani 1 1 d .
C15 C 1.0029(3) 0.0617(5) 0.4082(3) 0.0614(11) Uani 1 1 d .
H15 H 1.0706 0.0274 0.4513 0.074 Uiso 1 1 calc R
C16 C 0.9423(3) 0.1529(5) 0.4441(3) 0.0585(10) Uani 1 1 d .
H16 H 0.9692 0.1806 0.5107 0.070 Uiso 1 1 calc R
C17 C 0.2694(3) 0.2060(5) 0.3551(3) 0.0492(9) Uani 1 1 d .
C18 C 0.3670(3) 0.1486(6) 0.4207(3) 0.0657(12) Uani 1 1 d .
H18 H 0.3889 0.1626 0.4882 0.079 Uiso 1 1 calc R
C19 C 0.4328(3) 0.0693(6) 0.3857(3) 0.0649(12) Uani 1 1 d .
H19 H 0.4988 0.0304 0.4299 0.078 Uiso 1 1 calc R
C20 C 0.4007(3) 0.0486(5) 0.2865(3) 0.0502(9) Uani 1 1 d .
C21 C 0.4707(3) -0.0346(6) 0.2517(3) 0.0622(11) Uani 1 1 d .
H21 H 0.5346 -0.0739 0.2998 0.075 Uiso 1 1 calc R
C22 C 0.0947(3) 0.2163(7) 0.0918(3) 0.0721(13) Uani 1 1 d .
H22A H 0.1367 0.2734 0.0648 0.108 Uiso 1 1 calc R
H22B H 0.0237 0.2585 0.0608 0.108 Uiso 1 1 calc R
H22C H 0.0947 0.0963 0.0801 0.108 Uiso 1 1 calc R
C23 C 0.2359(2) 0.1853(5) 0.2529(2) 0.0432(8) Uani 1 1 d .
C24 C 0.3008(2) 0.1058(5) 0.2195(3) 0.0466(9) Uani 1 1 d .
H24 H 0.2787 0.0896 0.1521 0.056 Uiso 1 1 calc R
C25 C 0.7453(3) 0.7723(6) 0.3807(2) 0.0596(10) Uani 1 1 d .
H25A H 0.7539 0.6586 0.4062 0.089 Uiso 1 1 calc R
H25B H 0.7115 0.8408 0.4116 0.089 Uiso 1 1 calc R
H25C H 0.8132 0.8196 0.3942 0.089 Uiso 1 1 calc R
C26 C 0.7234(2) 0.6906(4) 0.2199(2) 0.0414(8) Uani 1 1 d .
C27 C 0.8221(3) 0.6182(5) 0.2542(3) 0.0445(8) Uani 1 1 d .
H27 H 0.8662 0.6170 0.3215 0.053 Uiso 1 1 calc R
C28 C 0.8559(3) 0.5464(5) 0.1873(3) 0.0491(9) Uani 1 1 d .
C29 C 0.9610(3) 0.4699(5) 0.2225(3) 0.0619(11) Uani 1 1 d .
H29 H 0.9789 0.4200 0.1757 0.074 Uiso 1 1 calc R
C30 C 0.7897(3) 0.5430(5) 0.0885(3) 0.0592(10) Uani 1 1 d .
H30 H 0.8122 0.4936 0.0446 0.071 Uiso 1 1 calc R
C31 C 0.6895(3) 0.6128(5) 0.0538(3) 0.0556(10) Uani 1 1 d .
H31 H 0.6447 0.6099 -0.0133 0.067 Uiso 1 1 calc R
C32 C 0.6565(2) 0.6865(5) 0.1191(2) 0.0448(8) Uani 1 1 d .

loop_
_atom_site_aniso_label
_atom_site_aniso_U_11
_atom_site_aniso_U_22
_atom_site_aniso_U_33
_atom_site_aniso_U_23
_atom_site_aniso_U_13
_atom_site_aniso_U_12
O1 0.0515(15) 0.082(2) 0.083(2) -0.0001(17) 0.0320(16) 0.0138(15)
O2 0.0587(16) 0.120(3) 0.0524(17) -0.0026(17) 0.0158(13) 0.0346(17)
O3 0.0525(14) 0.096(2) 0.0491(16) 0.0026(15) 0.0252(12) 0.0220(15)
O4 0.0361(11) 0.0689(17) 0.0442(15) -0.0023(13) 0.0101(10) 0.0141(12)
O5 0.0656(18) 0.078(2) 0.087(2) -0.0106(17) 0.0398(17) 0.0088(16)
O6 0.0497(14) 0.086(2) 0.0493(16) -0.0046(15) 0.0177(12) 0.0167(15)
O7 0.0557(15) 0.096(2) 0.0460(16) -0.0031(15) 0.0200(12) 0.0202(15)
O8 0.0618(16) 0.094(2) 0.0609(19) 0.0108(17) 0.0319(15) 0.0259(16)
O9 0.0395(12) 0.085(2) 0.0464(15) -0.0026(14) 0.0098(11) 0.0194(13)
O10 0.0440(12) 0.0752(18) 0.0366(14) -0.0022(13) 0.0133(11) 0.0129(13)
O11 0.0483(15) 0.082(2) 0.079(2) 0.0009(17) 0.0248(15) 0.0151(15)
O12 0.0425(13) 0.082(2) 0.0475(16) -0.0051(14) 0.0105(11) 0.0153(13)
C1 0.056(2) 0.063(3) 0.070(3) 0.006(2) 0.034(2) 0.009(2)
C2 0.0466(19) 0.048(2) 0.059(3) 0.0000(18) 0.0283(19) 0.0041(17)
C3 0.0439(18) 0.055(2) 0.049(2) 0.0017(19) 0.0206(17) 0.0030(18)
C4 0.0434(18) 0.057(2) 0.046(2) -0.0031(18) 0.0225(17) 0.0050(18)
C5 0.0439(18) 0.069(3) 0.051(2) 0.004(2) 0.0181(17) 0.0111(19)
C6 0.071(2) 0.091(3) 0.056(3) -0.003(2) 0.030(2) 0.018(2)
C7 0.065(2) 0.091(3) 0.046(2) 0.005(2) 0.0247(19) 0.022(2)
C8 0.066(2) 0.069(3) 0.060(3) -0.002(2) 0.039(2) 0.017(2)
C9 0.0448(18) 0.069(3) 0.048(2) -0.0029(19) 0.0102(17) 0.0071(19)
C10 0.0361(16) 0.041(2) 0.043(2) 0.0042(16) 0.0131(15) 0.0064(15)
C11 0.0401(18) 0.046(2) 0.050(2) -0.0009(17) 0.0190(16) 0.0008(16)
C12 0.0372(18) 0.048(2) 0.063(3) 0.0024(18) 0.0204(17) 0.0046(17)
C13 0.040(2) 0.055(3) 0.094(4) 0.000(2) 0.025(2) 0.0058(19)
C14 0.0377(16) 0.052(2) 0.049(2) 0.0010(18) 0.0165(16) 0.0064(17)
C15 0.0354(18) 0.065(3) 0.067(3) 0.006(2) 0.0054(18) 0.0049(18)
C16 0.048(2) 0.069(3) 0.047(2) -0.0048(19) 0.0095(17) 0.006(2)
C17 0.0412(17) 0.057(2) 0.047(2) -0.0020(18) 0.0163(16) 0.0047(17)
C18 0.058(2) 0.088(3) 0.039(2) -0.006(2) 0.0104(18) 0.018(2)
C19 0.0405(19) 0.085(3) 0.053(3) -0.005(2) 0.0044(17) 0.019(2)
C20 0.0412(19) 0.057(2) 0.052(2) 0.0005(19) 0.0198(17) 0.0098(18)
C21 0.0429(19) 0.075(3) 0.065(3) 0.006(2) 0.0194(19) 0.015(2)
C22 0.052(2) 0.109(4) 0.040(2) -0.005(2) 0.0048(17) 0.021(2)
C23 0.0337(16) 0.050(2) 0.042(2) 0.0001(16) 0.0125(15) 0.0019(16)
C24 0.0418(17) 0.054(2) 0.044(2) 0.0014(17) 0.0185(16) 0.0010(17)
C25 0.055(2) 0.075(3) 0.042(2) -0.003(2) 0.0142(17) 0.009(2)
C26 0.0384(17) 0.044(2) 0.042(2) 0.0026(16) 0.0167(15) 0.0012(16)
C27 0.0408(17) 0.0459(19) 0.043(2) 0.0024(16) 0.0145(15) -0.0013(17)
C28 0.0442(19) 0.046(2) 0.059(2) -0.0007(18) 0.0244(18) 0.0046(17)
C29 0.057(2) 0.062(3) 0.071(3) 0.001(2) 0.031(2) 0.013(2)
C30 0.068(2) 0.064(3) 0.054(3) -0.001(2) 0.034(2) 0.012(2)
C31 0.056(2) 0.065(3) 0.043(2) -0.0042(19) 0.0185(18) 0.005(2)
C32 0.0383(17) 0.054(2) 0.0377(19) 0.0001(17) 0.0122(15) 0.0009(17)

loop_
_atom_type_symbol
_atom_type_description
_atom_type_scat_dispersion_real
_atom_type_scat_dispersion_imag
_atom_type_scat_source
C C 0.0033 0.0016 'International Tables Vol C Tables 4.2.6.8 and 6.1.1.4'
H H 0.0000 0.0000 'International Tables Vol C Tables 4.2.6.8 and 6.1.1.4'
O O 0.0106 0.0060 'International Tables Vol C Tables 4.2.6.8 and 6.1.1.4'

loop_
_geom_angle_atom_site_label_1
_geom_angle_atom_site_label_2
_geom_angle_atom_site_label_3
_geom_angle
C5 O2 H2 109.5
C4 O3 C6 117.5(3)
C10 O4 C9 117.5(3)
C14 O6 H6 109.5
C17 O7 H7 109.5
C23 O9 C22 117.6(3)
C26 O10 C25 117.4(3)
C32 O12 H12 109.5
O1 C1 C2 125.3(4)
O1 C1 H1 117.4
C2 C1 H1 117.4
C8 C2 C3 120.5(3)
C8 C2 C1 118.3(3)
C3 C2 C1 121.2(4)
C4 C3 C2 119.8(3)
C4 C3 H3 120.1
C2 C3 H3 120.1
O3 C4 C3 126.1(3)
O3 C4 C5 114.3(3)
C3 C4 C5 119.6(3)
O2 C5 C7 118.5(3)
O2 C5 C4 121.4(3)
C7 C5 C4 120.1(3)
O3 C6 H6A 109.5
O3 C6 H6B 109.5
H6A C6 H6B 109.5
O3 C6 H6C 109.5
H6A C6 H6C 109.5
H6B C6 H6C 109.5
C5 C7 C8 120.6(4)
C5 C7 H7A 119.7
C8 C7 H7A 119.7
C2 C8 C7 119.4(3)
C2 C8 H8 120.3
C7 C8 H8 120.3
O4 C9 H9A 109.5
O4 C9 H9B 109.5
H9A C9 H9B 109.5
O4 C9 H9C 109.5
H9A C9 H9C 109.5
H9B C9 H9C 109.5
O4 C10 C11 126.0(3)
O4 C10 C14 114.3(3)
C11 C10 C14 119.6(3)
C10 C11 C12 120.1(3)
C10 C11 H11 120.0
C12 C11 H11 120.0
C15 C12 C11 119.7(3)
C15 C12 C13 119.7(3)
C11 C12 C13 120.6(4)
O5 C13 C12 126.4(4)
O5 C13 H13 116.8
C12 C13 H13 116.8
O6 C14 C16 118.0(3)
O6 C14 C10 121.5(3)
C16 C14 C10 120.5(3)
C12 C15 C16 120.7(3)
C12 C15 H15 119.6
C16 C15 H15 119.6
C14 C16 C15 119.2(4)
C14 C16 H16 120.4
C15 C16 H16 120.4
O7 C17 C18 118.2(3)
O7 C17 C23 121.5(3)
C18 C17 C23 120.4(3)
C17 C18 C19 119.7(4)
C17 C18 H18 120.1
C19 C18 H18 120.1
C20 C19 C18 120.2(3)
C20 C19 H19 119.9
C18 C19 H19 119.9
C19 C20 C24 120.1(3)
C19 C20 C21 119.2(3)
C24 C20 C21 120.7(3)
O8 C21 C20 126.9(4)
O8 C21 H21 116.5
C20 C21 H21 116.5
O9 C22 H22A 109.5
O9 C22 H22B 109.5
H22A C22 H22B 109.5
O9 C22 H22C 109.5
H22A C22 H22C 109.5
H22B C22 H22C 109.5
O9 C23 C24 126.0(3)
O9 C23 C17 114.7(3)
C24 C23 C17 119.3(3)
C23 C24 C20 120.2(3)
C23 C24 H24 119.9
C20 C24 H24 119.9
O10 C25 H25A 109.5
O10 C25 H25B 109.5
H25A C25 H25B 109.5
O10 C25 H25C 109.5
H25A C25 H25C 109.5
H25B C25 H25C 109.5
O10 C26 C27 125.4(3)
O10 C26 C32 114.9(3)
C27 C26 C32 119.7(3)
C26 C27 C28 119.7(3)
C26 C27 H27 120.2
C28 C27 H27 120.2
C30 C28 C27 120.2(3)
C30 C28 C29 119.4(3)
C27 C28 C29 120.4(4)
O11 C29 C28 125.4(4)
O11 C29 H29 117.3
C28 C29 H29 117.3
C28 C30 C31 120.4(3)
C28 C30 H30 119.8
C31 C30 H30 119.8
C32 C31 C30 119.7(3)
C32 C31 H31 120.1
C30 C31 H31 120.1
O12 C32 C31 118.3(3)
O12 C32 C26 121.4(3)
C31 C32 C26 120.3(3)

loop_
_geom_bond_atom_site_label_1
_geom_bond_atom_site_label_2
_geom_bond_distance
O1 C1 1.213(5)
O2 C5 1.347(4)
O2 H2 0.8200
O3 C4 1.353(4)
O3 C6 1.439(4)
O4 C10 1.358(4)
O4 C9 1.425(4)
O5 C13 1.189(5)
O6 C14 1.350(4)
O6 H6 0.8200
O7 C17 1.359(4)
O7 H7 0.8200
O8 C21 1.193(4)
O9 C23 1.362(4)
O9 C22 1.432(4)
O10 C26 1.372(4)
O10 C25 1.420(4)
O11 C29 1.215(5)
O12 C32 1.351(4)
O12 H12 0.8200
C1 C2 1.466(5)
C1 H1 0.9300
C2 C8 1.375(5)
C2 C3 1.389(5)
C3 C4 1.374(5)
C3 H3 0.9300
C4 C5 1.395(5)
C5 C7 1.367(5)
C6 H6A 0.9600
C6 H6B 0.9600
C6 H6C 0.9600
C7 C8 1.381(5)
C7 H7A 0.9300
C8 H8 0.9300
C9 H9A 0.9600
C9 H9B 0.9600
C9 H9C 0.9600
C10 C11 1.373(5)
C10 C14 1.405(5)
C11 C12 1.397(5)
C11 H11 0.9300
C12 C15 1.382(5)
C12 C13 1.488(5)
C13 H13 0.9300
C14 C16 1.380(5)
C15 C16 1.387(5)
C15 H15 0.9300
C16 H16 0.9300
C17 C18 1.375(5)
C17 C23 1.407(5)
C18 C19 1.392(5)
C18 H18 0.9300
C19 C20 1.368(5)
C19 H19 0.9300
C20 C24 1.403(5)
C20 C21 1.453(5)
C21 H21 0.9300
C22 H22A 0.9600
C22 H22B 0.9600
C22 H22C 0.9600
C23 C24 1.367(5)
C24 H24 0.9300
C25 H25A 0.9600
C25 H25B 0.9600
C25 H25C 0.9600
C26 C27 1.377(5)
C26 C32 1.397(4)
C27 C28 1.401(5)
C27 H27 0.9300
C28 C30 1.369(5)
C28 C29 1.467(5)
C29 H29 0.9300
C30 C31 1.387(5)
C30 H30 0.9300
C31 C32 1.380(5)
C31 H31 0.9300
